data_4126862
loop_
_publ_author_name
'Nakhla, Mina C.'
'Wood, John L.'

_publ_section_title
;
 Total Synthesis of (+-)-Aspergilline A.
;
_journal_name_full 'Journal of the American Chemical Society'
_journal_paper_doi 10.1021/jacs.7b12570
_journal_year 2017
_chemical_formula_sum 'C25 H32 N2 O6 Si'
_chemical_formula_weight 484.61
_chemical_name_systematic
; 
 ? 
;
_space_group_crystal_system triclinic
_space_group_IT_number 2
_space_group_name_Hall '-P 1'
_space_group_name_H-M_alt 'P -1'
_symmetry_space_group_name_Hall '-P 1'
_symmetry_space_group_name_H-M 'P -1'
_atom_sites_solution_hydrogens geom
_audit_creation_method SHELXL-2014
_cell_angle_alpha 90.3290(10)
_cell_angle_beta 96.8740(10)
_cell_angle_gamma 91.8260(10)
_cell_formula_units_Z 4
_cell_length_a 10.2475(3)
_cell_length_b 15.4739(5)
_cell_length_c 15.5849(5)
_cell_measurement_reflns_used 9916
_cell_measurement_temperature 150(2)
_cell_measurement_theta_max 26.41
_cell_measurement_theta_min 2.43
_cell_volume 2452.15(13)
_computing_cell_refinement 'Bruker SAINT'
_computing_data_collection 'Bruker APEX2'
_computing_data_reduction 'Bruker SAINT'
_computing_molecular_graphics 'Bruker SHELXTL'
_computing_publication_material 'Bruker SHELXTL'
_computing_structure_refinement 'SHELXL-2014 (Sheldrick, 2014)'
_computing_structure_solution 'SHELXS-97 (Sheldrick 2008)'
_diffrn_ambient_temperature 150(2)
_diffrn_measured_fraction_theta_full 0.999
_diffrn_measured_fraction_theta_max 0.997
_diffrn_measurement_device_type 'Bruker APEX-II CCD'
_diffrn_measurement_method '\f and \w scans'
_diffrn_radiation_type MoK\a
_diffrn_radiation_wavelength 0.71073
_diffrn_reflns_av_R_equivalents 0.0364
_diffrn_reflns_av_unetI/netI 0.0358
_diffrn_reflns_Laue_measured_fraction_full 0.999
_diffrn_reflns_Laue_measured_fraction_max 0.997
_diffrn_reflns_limit_h_max 12
_diffrn_reflns_limit_h_min -12
_diffrn_reflns_limit_k_max 19
_diffrn_reflns_limit_k_min -19
_diffrn_reflns_limit_l_max 19
_diffrn_reflns_limit_l_min -19
_diffrn_reflns_number 38788
_diffrn_reflns_point_group_measured_fraction_full 0.999
_diffrn_reflns_point_group_measured_fraction_max 0.997
_diffrn_reflns_theta_full 25.242
_diffrn_reflns_theta_max 26.427
_diffrn_reflns_theta_min 2.261
_exptl_absorpt_coefficient_mu 0.139
_exptl_absorpt_correction_T_max 0.933
_exptl_absorpt_correction_T_min 0.922
_exptl_absorpt_correction_type multi-scan
_exptl_absorpt_process_details SADABS
_exptl_crystal_colour colourless
_exptl_crystal_density_diffrn 1.313
_exptl_crystal_description block
_exptl_crystal_F_000 1032
_exptl_crystal_size_max 0.197
_exptl_crystal_size_mid 0.121
_exptl_crystal_size_min 0.108
_refine_diff_density_max 0.433
_refine_diff_density_min -0.299
_refine_diff_density_rms 0.055
_refine_ls_extinction_method none
_refine_ls_goodness_of_fit_ref 1.041
_refine_ls_hydrogen_treatment constr
_refine_ls_matrix_type full
_refine_ls_number_parameters 629
_refine_ls_number_reflns 10074
_refine_ls_number_restraints 0
_refine_ls_restrained_S_all 1.041
_refine_ls_R_factor_all 0.0645
_refine_ls_R_factor_gt 0.0465
_refine_ls_shift/su_max 0.001
_refine_ls_shift/su_mean 0.000
_refine_ls_structure_factor_coef Fsqd
_refine_ls_weighting_details 'w=1/[\s^2^(Fo^2^)+(0.0553P)^2^+1.5167P] where P=(Fo^2^+2Fc^2^)/3'
_refine_ls_weighting_scheme calc
_refine_ls_wR_factor_gt 0.1128
_refine_ls_wR_factor_ref 0.1219
_reflns_Friedel_coverage 0.000
_reflns_number_gt 7932
_reflns_number_total 10074
_reflns_threshold_expression 'I > 2\s(I)'
_cod_data_source_file ja7b12570_si_001.cif
_cod_data_source_block jlw60
_cod_database_code 4126862
_shelx_space_group_comment
; 
The symmetry employed for this shelxl refinement is uniquely defined 
by the following loop, which should always be used as a source of 
symmetry information in preference to the above space-group names. 
They are only intended as comments. 
;
_shelx_estimated_absorpt_t_min 0.973
_shelx_estimated_absorpt_t_max 0.985
_shelxl_version_number 2014-3

loop_
_space_group_symop_operation_xyz
'x, y, z'
'-x, -y, -z'

loop_
_atom_site_label
_atom_site_type_symbol
_atom_site_fract_x
_atom_site_fract_y
_atom_site_fract_z
_atom_site_U_iso_or_equiv
_atom_site_adp_type
_atom_site_occupancy
_atom_site_site_symmetry_order
_atom_site_calc_flag
_atom_site_refinement_flags_posn
_atom_site_refinement_flags_adp
Si1 Si 1.06387(6) 0.65262(4) 0.39213(4) 0.02638(14) Uani 1 1 d . .
Si2 Si 0.81944(5) 0.83199(3) 0.87094(3) 0.02235(13) Uani 1 1 d . .
O1 O 0.71608(15) 0.58265(9) 0.34294(9) 0.0323(3) Uani 1 1 d . .
O2 O 0.48539(16) 0.65347(10) 0.24078(11) 0.0424(4) Uani 1 1 d . .
O3 O 0.61893(14) 0.58765(9) 0.07257(9) 0.0308(3) Uani 1 1 d . .
O4 O 0.70171(15) 0.71894(9) 0.11266(9) 0.0322(3) Uani 1 1 d . .
O5 O 0.79083(16) 0.77904(9) 0.30818(9) 0.0338(3) Uani 1 1 d . .
O6 O 0.95994(14) 0.61966(9) 0.30897(9) 0.0300(3) Uani 1 1 d . .
O7 O 0.65912(13) 0.72230(8) 0.68093(8) 0.0222(3) Uani 1 1 d . .
O8 O 0.38771(14) 0.68928(9) 0.60108(10) 0.0330(3) Uani 1 1 d . .
O9 O 0.34948(12) 0.85500(9) 0.68575(8) 0.0251(3) Uani 1 1 d . .
O10 O 0.37994(13) 0.90769(10) 0.55655(9) 0.0311(3) Uani 1 1 d . .
O11 O 0.50918(13) 0.76530(8) 0.83912(8) 0.0231(3) Uani 1 1 d . .
O12 O 0.73823(12) 0.86597(8) 0.77969(8) 0.0199(3) Uani 1 1 d . .
N1 N 0.67180(17) 0.46522(10) 0.24260(11) 0.0264(4) Uani 1 1 d . .
N2 N 0.93595(18) 0.80555(11) 0.20941(11) 0.0290(4) Uani 1 1 d . .
N3 N 0.68008(15) 0.79150(10) 0.54529(10) 0.0199(3) Uani 1 1 d . .
N4 N 0.45885(15) 0.90651(10) 0.85816(10) 0.0216(3) Uani 1 1 d . .
C1 C 0.6747(2) 0.55848(12) 0.25659(12) 0.0255(4) Uani 1 1 d . .
C2 C 0.5257(2) 0.58080(13) 0.23388(14) 0.0307(5) Uani 1 1 d . .
C3 C 0.4567(2) 0.50023(14) 0.21171(14) 0.0333(5) Uani 1 1 d . .
H3A H 0.3643 0.4923 0.1975 0.040 Uiso 1 1 calc R U
C4 C 0.5461(2) 0.43727(13) 0.21462(13) 0.0298(5) Uani 1 1 d . .
H4A H 0.5233 0.3789 0.1986 0.036 Uiso 1 1 calc R U
C5 C 0.6432(3) 0.53993(14) 0.40370(14) 0.0379(5) Uani 1 1 d . .
H5A H 0.6785 0.5582 0.4624 0.057 Uiso 1 1 calc R U
H5B H 0.6504 0.4772 0.3978 0.057 Uiso 1 1 calc R U
H5C H 0.5506 0.5550 0.3926 0.057 Uiso 1 1 calc R U
C6 C 0.7957(2) 0.43318(12) 0.21687(13) 0.0272(4) Uani 1 1 d . .
C7 C 0.7730(2) 0.35036(13) 0.16379(15) 0.0339(5) Uani 1 1 d . .
H7A H 0.8569 0.3315 0.1471 0.051 Uiso 1 1 calc R U
H7B H 0.7121 0.3608 0.1118 0.051 Uiso 1 1 calc R U
H7C H 0.7354 0.3053 0.1983 0.051 Uiso 1 1 calc R U
C8 C 0.8875(2) 0.41510(14) 0.29872(15) 0.0374(5) Uani 1 1 d . .
H8A H 0.9697 0.3923 0.2830 0.056 Uiso 1 1 calc R U
H8B H 0.8452 0.3726 0.3337 0.056 Uiso 1 1 calc R U
H8C H 0.9067 0.4688 0.3321 0.056 Uiso 1 1 calc R U
C9 C 0.8394(2) 0.50985(12) 0.16109(13) 0.0254(4) Uani 1 1 d . .
H9A H 0.7920 0.4994 0.1019 0.030 Uiso 1 1 calc R U
C10 C 0.77784(19) 0.59450(12) 0.19659(12) 0.0230(4) Uani 1 1 d . .
C11 C 0.89022(19) 0.65788(12) 0.23561(12) 0.0228(4) Uani 1 1 d . .
C12 C 0.9802(2) 0.67025(13) 0.16827(12) 0.0260(4) Uani 1 1 d . .
C13 C 1.0317(2) 0.60489(14) 0.12503(13) 0.0298(5) Uani 1 1 d . .
C14 C 0.9878(2) 0.51524(14) 0.14935(14) 0.0315(5) Uani 1 1 d . .
H14A H 1.0401 0.4984 0.2039 0.038 Uiso 1 1 calc R U
H14B H 1.0048 0.4737 0.1037 0.038 Uiso 1 1 calc R U
C15 C 0.69842(19) 0.64224(12) 0.12268(12) 0.0235(4) Uani 1 1 d . .
C16 C 0.5199(2) 0.62735(16) 0.01346(16) 0.0424(6) Uani 1 1 d . .
H16A H 0.4700 0.5826 -0.0225 0.064 Uiso 1 1 calc R U
H16B H 0.5623 0.6678 -0.0236 0.064 Uiso 1 1 calc R U
H16C H 0.4603 0.6587 0.0462 0.064 Uiso 1 1 calc R U
C17 C 1.1214(2) 0.62847(16) 0.06769(15) 0.0385(5) Uani 1 1 d . .
H17A H 1.1607 0.5856 0.0364 0.046 Uiso 1 1 calc R U
C18 C 1.1523(2) 0.71614(17) 0.05711(15) 0.0416(6) Uani 1 1 d . .
H18A H 1.2140 0.7314 0.0184 0.050 Uiso 1 1 calc R U
C19 C 1.0972(2) 0.78202(15) 0.10031(14) 0.0367(5) Uani 1 1 d . .
H19A H 1.1195 0.8411 0.0917 0.044 Uiso 1 1 calc R U
C20 C 1.0085(2) 0.75729(13) 0.15634(13) 0.0278(4) Uani 1 1 d . .
C21 C 0.8588(2) 0.75303(13) 0.25558(12) 0.0258(4) Uani 1 1 d . .
C22 C 0.9388(2) 0.89901(13) 0.21647(15) 0.0377(5) Uani 1 1 d . .
H22A H 1.0300 0.9205 0.2297 0.057 Uiso 1 1 calc R U
H22B H 0.8881 0.9163 0.2628 0.057 Uiso 1 1 calc R U
H22C H 0.9002 0.9234 0.1617 0.057 Uiso 1 1 calc R U
C23 C 1.1987(2) 0.57613(16) 0.39686(19) 0.0488(7) Uani 1 1 d . .
H23A H 1.2593 0.5869 0.4497 0.073 Uiso 1 1 calc R U
H23B H 1.2461 0.5840 0.3463 0.073 Uiso 1 1 calc R U
H23C H 1.1624 0.5168 0.3971 0.073 Uiso 1 1 calc R U
C24 C 1.1295(2) 0.76506(14) 0.38419(15) 0.0381(5) Uani 1 1 d . .
H24A H 1.1991 0.7769 0.4320 0.057 Uiso 1 1 calc R U
H24B H 1.0585 0.8055 0.3873 0.057 Uiso 1 1 calc R U
H24C H 1.1656 0.7721 0.3291 0.057 Uiso 1 1 calc R U
C25 C 0.9730(3) 0.64491(18) 0.48760(15) 0.0472(6) Uani 1 1 d . .
H25A H 1.0301 0.6657 0.5390 0.071 Uiso 1 1 calc R U
H25B H 0.9457 0.5845 0.4957 0.071 Uiso 1 1 calc R U
H25C H 0.8952 0.6804 0.4786 0.071 Uiso 1 1 calc R U
C26 C 0.59759(18) 0.77323(11) 0.61471(11) 0.0183(4) Uani 1 1 d . .
C27 C 0.47494(19) 0.72262(12) 0.56433(13) 0.0240(4) Uani 1 1 d . .
C28 C 0.4965(2) 0.72231(13) 0.47560(13) 0.0291(5) Uani 1 1 d . .
H28A H 0.4397 0.6959 0.4295 0.035 Uiso 1 1 calc R U
C29 C 0.6111(2) 0.76578(13) 0.46797(12) 0.0253(4) Uani 1 1 d . .
H29A H 0.6412 0.7775 0.4138 0.030 Uiso 1 1 calc R U
C30 C 0.7010(2) 0.64153(12) 0.65114(13) 0.0285(5) Uani 1 1 d . .
H30A H 0.7508 0.6118 0.6992 0.043 Uiso 1 1 calc R U
H30B H 0.7570 0.6517 0.6052 0.043 Uiso 1 1 calc R U
H30C H 0.6239 0.6056 0.6286 0.043 Uiso 1 1 calc R U
C31 C 0.75391(18) 0.87541(12) 0.55918(12) 0.0207(4) Uani 1 1 d . .
C32 C 0.7847(2) 0.91507(13) 0.47427(13) 0.0298(5) Uani 1 1 d . .
H32A H 0.8328 0.9705 0.4860 0.045 Uiso 1 1 calc R U
H32B H 0.7024 0.9245 0.4370 0.045 Uiso 1 1 calc R U
H32C H 0.8387 0.8757 0.4452 0.045 Uiso 1 1 calc R U
C33 C 0.88249(19) 0.85909(14) 0.61581(14) 0.0284(4) Uani 1 1 d . .
H33A H 0.9299 0.9143 0.6301 0.043 Uiso 1 1 calc R U
H33B H 0.9368 0.8218 0.5846 0.043 Uiso 1 1 calc R U
H33C H 0.8635 0.8306 0.6692 0.043 Uiso 1 1 calc R U
C34 C 0.65301(18) 0.92961(11) 0.60105(11) 0.0184(4) Uani 1 1 d . .
H34A H 0.5897 0.9490 0.5516 0.022 Uiso 1 1 calc R U
C35 C 0.57076(17) 0.86461(11) 0.65315(11) 0.0167(4) Uani 1 1 d . .
C36 C 0.60406(17) 0.88230(11) 0.75307(11) 0.0169(4) Uani 1 1 d . .
C37 C 0.57613(18) 0.97573(11) 0.76328(11) 0.0182(4) Uani 1 1 d . .
C38 C 0.61943(19) 1.04131(12) 0.71328(12) 0.0221(4) Uani 1 1 d . .
C39 C 0.70737(19) 1.01355(12) 0.64813(12) 0.0226(4) Uani 1 1 d . .
H39A H 0.7966 1.0040 0.6778 0.027 Uiso 1 1 calc R U
H39B H 0.7143 1.0600 0.6053 0.027 Uiso 1 1 calc R U
C40 C 0.42413(18) 0.88029(12) 0.62562(12) 0.0200(4) Uani 1 1 d . .
C41 C 0.2098(2) 0.85783(16) 0.66126(15) 0.0371(5) Uani 1 1 d . .
H41A H 0.1636 0.8354 0.7084 0.056 Uiso 1 1 calc R U
H41B H 0.1852 0.8223 0.6092 0.056 Uiso 1 1 calc R U
H41C H 0.1855 0.9177 0.6494 0.056 Uiso 1 1 calc R U
C42 C 0.5758(2) 1.12409(13) 0.72839(14) 0.0288(5) Uani 1 1 d . .
H42A H 0.6039 1.1716 0.6961 0.035 Uiso 1 1 calc R U
C43 C 0.4916(2) 1.13703(13) 0.79035(14) 0.0321(5) Uani 1 1 d . .
H43A H 0.4639 1.1939 0.8000 0.038 Uiso 1 1 calc R U
C44 C 0.4460(2) 1.06916(13) 0.83911(13) 0.0284(4) Uani 1 1 d . .
H44A H 0.3876 1.0787 0.8809 0.034 Uiso 1 1 calc R U
C45 C 0.48986(18) 0.98782(12) 0.82360(12) 0.0218(4) Uani 1 1 d . .
C46 C 0.51620(17) 0.84048(12) 0.81871(11) 0.0188(4) Uani 1 1 d . .
C47 C 0.3734(2) 0.89306(14) 0.92458(14) 0.0326(5) Uani 1 1 d . .
H47A H 0.4069 0.9276 0.9759 0.049 Uiso 1 1 calc R U
H47B H 0.3709 0.8317 0.9397 0.049 Uiso 1 1 calc R U
H47C H 0.2845 0.9108 0.9032 0.049 Uiso 1 1 calc R U
C48 C 0.7574(2) 0.87837(16) 0.96769(14) 0.0371(5) Uani 1 1 d . .
H48A H 0.8179 0.8657 1.0193 0.056 Uiso 1 1 calc R U
H48B H 0.6702 0.8528 0.9735 0.056 Uiso 1 1 calc R U
H48C H 0.7512 0.9411 0.9614 0.056 Uiso 1 1 calc R U
C49 C 0.8217(2) 0.71226(14) 0.87725(16) 0.0382(5) Uani 1 1 d . .
H49A H 0.8671 0.6955 0.9333 0.057 Uiso 1 1 calc R U
H49B H 0.8679 0.6896 0.8308 0.057 Uiso 1 1 calc R U
H49C H 0.7312 0.6885 0.8709 0.057 Uiso 1 1 calc R U
C50 C 0.9898(2) 0.87371(17) 0.86551(15) 0.0413(6) Uani 1 1 d . .
H50A H 1.0477 0.8524 0.9150 0.062 Uiso 1 1 calc R U
H50B H 0.9917 0.9371 0.8669 0.062 Uiso 1 1 calc R U
H50C H 1.0202 0.8537 0.8117 0.062 Uiso 1 1 calc R U

loop_
_atom_site_aniso_label
_atom_site_aniso_U_11
_atom_site_aniso_U_22
_atom_site_aniso_U_33
_atom_site_aniso_U_23
_atom_site_aniso_U_13
_atom_site_aniso_U_12
Si1 0.0287(3) 0.0230(3) 0.0261(3) -0.0003(2) -0.0014(2) -0.0019(2)
Si2 0.0196(3) 0.0259(3) 0.0211(3) 0.0026(2) 0.0002(2) 0.0025(2)
O1 0.0463(9) 0.0280(8) 0.0228(7) -0.0023(6) 0.0078(6) -0.0096(7)
O2 0.0429(10) 0.0250(8) 0.0630(11) 0.0052(7) 0.0194(8) 0.0060(7)
O3 0.0345(8) 0.0270(7) 0.0286(7) 0.0016(6) -0.0050(6) -0.0022(6)
O4 0.0394(9) 0.0238(8) 0.0321(8) 0.0047(6) -0.0009(6) 0.0012(6)
O5 0.0458(9) 0.0257(8) 0.0310(8) -0.0048(6) 0.0099(7) -0.0014(7)
O6 0.0373(8) 0.0247(7) 0.0252(7) 0.0031(6) -0.0057(6) -0.0055(6)
O7 0.0302(7) 0.0161(6) 0.0207(6) 0.0009(5) 0.0034(5) 0.0068(5)
O8 0.0299(8) 0.0270(8) 0.0430(9) -0.0049(7) 0.0108(7) -0.0098(6)
O9 0.0144(7) 0.0355(8) 0.0254(7) 0.0047(6) 0.0030(5) -0.0012(6)
O10 0.0214(7) 0.0419(9) 0.0295(8) 0.0123(7) -0.0003(6) 0.0051(6)
O11 0.0258(7) 0.0190(7) 0.0248(7) 0.0036(5) 0.0050(6) -0.0023(5)
O12 0.0145(6) 0.0236(7) 0.0215(6) 0.0010(5) 0.0018(5) 0.0017(5)
N1 0.0334(10) 0.0183(8) 0.0276(9) 0.0002(7) 0.0046(7) -0.0014(7)
N2 0.0370(10) 0.0209(8) 0.0283(9) 0.0023(7) 0.0028(8) -0.0050(7)
N3 0.0209(8) 0.0193(8) 0.0199(8) -0.0004(6) 0.0044(6) 0.0004(6)
N4 0.0209(8) 0.0230(8) 0.0222(8) 0.0001(7) 0.0077(6) 0.0016(6)
C1 0.0342(11) 0.0189(9) 0.0233(10) 0.0013(8) 0.0032(8) -0.0029(8)
C2 0.0352(12) 0.0272(11) 0.0315(11) 0.0055(9) 0.0115(9) 0.0009(9)
C3 0.0297(12) 0.0300(11) 0.0403(12) 0.0041(10) 0.0054(9) -0.0042(9)
C4 0.0341(12) 0.0242(10) 0.0304(11) -0.0010(9) 0.0037(9) -0.0084(9)
C5 0.0564(15) 0.0308(12) 0.0278(11) 0.0013(9) 0.0125(10) -0.0076(11)
C6 0.0297(11) 0.0186(9) 0.0324(11) -0.0005(8) 0.0004(9) 0.0011(8)
C7 0.0349(12) 0.0218(10) 0.0445(13) -0.0058(9) 0.0024(10) 0.0003(9)
C8 0.0385(13) 0.0291(11) 0.0417(13) 0.0088(10) -0.0063(10) -0.0023(10)
C9 0.0287(11) 0.0203(10) 0.0260(10) -0.0026(8) -0.0005(8) 0.0002(8)
C10 0.0259(10) 0.0193(9) 0.0235(10) -0.0006(8) 0.0019(8) -0.0015(8)
C11 0.0282(11) 0.0201(9) 0.0191(9) 0.0011(7) -0.0012(8) -0.0012(8)
C12 0.0260(11) 0.0281(10) 0.0227(10) 0.0002(8) -0.0009(8) -0.0026(8)
C13 0.0263(11) 0.0330(11) 0.0295(11) -0.0011(9) 0.0008(9) 0.0003(9)
C14 0.0308(12) 0.0286(11) 0.0354(12) -0.0050(9) 0.0046(9) 0.0043(9)
C15 0.0264(10) 0.0233(10) 0.0211(9) -0.0004(8) 0.0045(8) -0.0003(8)
C16 0.0434(14) 0.0400(13) 0.0392(13) 0.0080(11) -0.0143(11) -0.0003(11)
C17 0.0346(13) 0.0439(14) 0.0388(13) -0.0048(11) 0.0128(10) -0.0014(10)
C18 0.0365(13) 0.0531(15) 0.0375(13) 0.0028(11) 0.0153(10) -0.0059(11)
C19 0.0385(13) 0.0359(12) 0.0348(12) 0.0070(10) 0.0039(10) -0.0091(10)
C20 0.0293(11) 0.0285(11) 0.0244(10) 0.0022(8) -0.0003(8) -0.0036(9)
C21 0.0310(11) 0.0224(10) 0.0228(10) -0.0015(8) -0.0001(8) -0.0037(8)
C22 0.0515(15) 0.0212(10) 0.0386(12) 0.0010(9) 0.0000(11) -0.0077(10)
C23 0.0335(13) 0.0317(12) 0.0772(19) -0.0088(12) -0.0100(13) 0.0025(10)
C24 0.0402(13) 0.0299(12) 0.0406(13) -0.0002(10) -0.0070(10) -0.0094(10)
C25 0.0580(17) 0.0532(16) 0.0294(12) -0.0011(11) 0.0031(11) -0.0074(13)
C26 0.0186(9) 0.0164(9) 0.0204(9) 0.0017(7) 0.0034(7) 0.0023(7)
C27 0.0227(10) 0.0171(9) 0.0318(11) -0.0018(8) 0.0021(8) 0.0001(8)
C28 0.0290(11) 0.0291(11) 0.0276(10) -0.0060(9) -0.0012(9) -0.0033(9)
C29 0.0301(11) 0.0249(10) 0.0211(9) -0.0004(8) 0.0028(8) 0.0036(8)
C30 0.0392(12) 0.0195(10) 0.0285(10) 0.0018(8) 0.0076(9) 0.0096(9)
C31 0.0200(10) 0.0197(9) 0.0234(9) -0.0012(8) 0.0065(8) -0.0006(7)
C32 0.0358(12) 0.0263(10) 0.0298(11) 0.0014(9) 0.0152(9) -0.0026(9)
C33 0.0178(10) 0.0334(11) 0.0343(11) -0.0049(9) 0.0047(8) 0.0020(8)
C34 0.0186(9) 0.0169(9) 0.0200(9) 0.0019(7) 0.0043(7) -0.0001(7)
C35 0.0158(9) 0.0149(8) 0.0193(9) 0.0005(7) 0.0024(7) 0.0010(7)
C36 0.0141(9) 0.0163(8) 0.0204(9) 0.0009(7) 0.0024(7) 0.0004(7)
C37 0.0178(9) 0.0158(9) 0.0207(9) -0.0015(7) 0.0004(7) 0.0015(7)
C38 0.0231(10) 0.0174(9) 0.0253(10) -0.0011(8) 0.0021(8) -0.0015(8)
C39 0.0229(10) 0.0189(9) 0.0264(10) 0.0015(8) 0.0058(8) -0.0035(8)
C40 0.0186(9) 0.0171(9) 0.0243(10) -0.0008(7) 0.0022(8) 0.0010(7)
C41 0.0148(10) 0.0557(15) 0.0410(13) 0.0077(11) 0.0030(9) 0.0014(10)
C42 0.0350(12) 0.0179(9) 0.0339(11) 0.0026(8) 0.0052(9) 0.0004(8)
C43 0.0379(13) 0.0188(10) 0.0404(12) -0.0041(9) 0.0069(10) 0.0086(9)
C44 0.0286(11) 0.0270(10) 0.0307(11) -0.0039(9) 0.0074(9) 0.0066(9)
C45 0.0197(10) 0.0225(9) 0.0229(9) -0.0015(8) 0.0021(8) 0.0003(8)
C46 0.0162(9) 0.0215(9) 0.0184(9) 0.0002(7) 0.0006(7) 0.0001(7)
C47 0.0328(12) 0.0343(12) 0.0335(11) 0.0007(9) 0.0162(9) -0.0004(9)
C48 0.0387(13) 0.0465(14) 0.0254(11) -0.0031(10) -0.0007(9) 0.0081(11)
C49 0.0381(13) 0.0312(12) 0.0438(13) 0.0081(10) -0.0036(10) 0.0095(10)
C50 0.0242(12) 0.0590(16) 0.0386(13) 0.0161(11) -0.0044(10) -0.0041(11)

loop_
_atom_type_symbol
_atom_type_description
_atom_type_scat_dispersion_real
_atom_type_scat_dispersion_imag
_atom_type_scat_source
C C 0.0033 0.0016 'International Tables Vol C Tables 4.2.6.8 and 6.1.1.4'
H H 0.0000 0.0000 'International Tables Vol C Tables 4.2.6.8 and 6.1.1.4'
N N 0.0061 0.0033 'International Tables Vol C Tables 4.2.6.8 and 6.1.1.4'
O O 0.0106 0.0060 'International Tables Vol C Tables 4.2.6.8 and 6.1.1.4'
Si Si 0.0817 0.0704 'International Tables Vol C Tables 4.2.6.8 and 6.1.1.4'

loop_
_geom_angle_atom_site_label_1
_geom_angle_atom_site_label_2
_geom_angle_atom_site_label_3
_geom_angle
O6 Si1 C23 104.65(10)
O6 Si1 C25 106.17(10)
C23 Si1 C25 112.29(13)
O6 Si1 C24 114.65(9)
C23 Si1 C24 110.14(12)
C25 Si1 C24 108.91(12)
O12 Si2 C50 103.39(9)
O12 Si2 C48 112.27(9)
C50 Si2 C48 109.16(12)
O12 Si2 C49 112.65(9)
C50 Si2 C49 108.35(12)
C48 Si2 C49 110.66(11)
C1 O1 C5 113.60(16)
C15 O3 C16 115.52(16)
C11 O6 Si1 136.69(12)
C26 O7 C30 113.53(14)
C40 O9 C41 115.60(15)
C36 O12 Si2 133.73(11)
C4 N1 C1 109.32(17)
C4 N1 C6 128.23(17)
C1 N1 C6 113.31(15)
C21 N2 C20 111.77(16)
C21 N2 C22 122.68(18)
C20 N2 C22 125.55(17)
C29 N3 C26 108.46(15)
C29 N3 C31 123.96(15)
C26 N3 C31 111.87(14)
C46 N4 C45 111.73(15)
C46 N4 C47 123.48(16)
C45 N4 C47 124.75(16)
O1 C1 N1 112.93(15)
O1 C1 C2 108.94(16)
N1 C1 C2 102.31(16)
O1 C1 C10 109.60(16)
N1 C1 C10 104.19(15)
C2 C1 C10 118.70(16)
O2 C2 C3 130.9(2)
O2 C2 C1 122.96(19)
C3 C2 C1 106.03(17)
C4 C3 C2 108.2(2)
C4 C3 H3A 125.9
C2 C3 H3A 125.9
C3 C4 N1 114.01(19)
C3 C4 H4A 123.0
N1 C4 H4A 123.0
O1 C5 H5A 109.5
O1 C5 H5B 109.5
H5A C5 H5B 109.5
O1 C5 H5C 109.5
H5A C5 H5C 109.5
H5B C5 H5C 109.5
N1 C6 C7 111.72(17)
N1 C6 C8 108.19(17)
C7 C6 C8 108.72(17)
N1 C6 C9 101.07(15)
C7 C6 C9 111.26(17)
C8 C6 C9 115.70(17)
C6 C7 H7A 109.5
C6 C7 H7B 109.5
H7A C7 H7B 109.5
C6 C7 H7C 109.5
H7A C7 H7C 109.5
H7B C7 H7C 109.5
C6 C8 H8A 109.5
C6 C8 H8B 109.5
H8A C8 H8B 109.5
C6 C8 H8C 109.5
H8A C8 H8C 109.5
H8B C8 H8C 109.5
C14 C9 C6 115.69(17)
C14 C9 C10 117.03(16)
C6 C9 C10 106.38(15)
C14 C9 H9A 105.6
C6 C9 H9A 105.6
C10 C9 H9A 105.6
C15 C10 C11 106.89(15)
C15 C10 C1 106.25(15)
C11 C10 C1 119.14(16)
C15 C10 C9 110.68(15)
C11 C10 C9 109.52(16)
C1 C10 C9 104.26(15)
O6 C11 C12 108.91(16)
O6 C11 C10 109.20(15)
C12 C11 C10 106.57(15)
O6 C11 C21 110.62(15)
C12 C11 C21 101.20(15)
C10 C11 C21 119.60(16)
C13 C12 C20 123.93(19)
C13 C12 C11 124.89(18)
C20 C12 C11 111.17(18)
C12 C13 C17 117.0(2)
C12 C13 C14 114.53(18)
C17 C13 C14 128.4(2)
C13 C14 C9 112.07(17)
C13 C14 H14A 109.2
C9 C14 H14A 109.2
C13 C14 H14B 109.2
C9 C14 H14B 109.2
H14A C14 H14B 107.9
O4 C15 O3 123.54(18)
O4 C15 C10 125.07(18)
O3 C15 C10 111.31(16)
O3 C16 H16A 109.5
O3 C16 H16B 109.5
H16A C16 H16B 109.5
O3 C16 H16C 109.5
H16A C16 H16C 109.5
H16B C16 H16C 109.5
C18 C17 C13 119.0(2)
C18 C17 H17A 120.5
C13 C17 H17A 120.5
C19 C18 C17 123.3(2)
C19 C18 H18A 118.4
C17 C18 H18A 118.4
C20 C19 C18 116.7(2)
C20 C19 H19A 121.7
C18 C19 H19A 121.7
C19 C20 C12 120.0(2)
C19 C20 N2 131.76(19)
C12 C20 N2 108.26(17)
O5 C21 N2 124.39(18)
O5 C21 C11 127.92(17)
N2 C21 C11 107.28(17)
N2 C22 H22A 109.5
N2 C22 H22B 109.5
H22A C22 H22B 109.5
N2 C22 H22C 109.5
H22A C22 H22C 109.5
H22B C22 H22C 109.5
Si1 C23 H23A 109.5
Si1 C23 H23B 109.5
H23A C23 H23B 109.5
Si1 C23 H23C 109.5
H23A C23 H23C 109.5
H23B C23 H23C 109.5
Si1 C24 H24A 109.5
Si1 C24 H24B 109.5
H24A C24 H24B 109.5
Si1 C24 H24C 109.5
H24A C24 H24C 109.5
H24B C24 H24C 109.5
Si1 C25 H25A 109.5
Si1 C25 H25B 109.5
H25A C25 H25B 109.5
Si1 C25 H25C 109.5
H25A C25 H25C 109.5
H25B C25 H25C 109.5
O7 C26 N3 113.37(14)
O7 C26 C35 109.03(14)
N3 C26 C35 105.08(13)
O7 C26 C27 110.73(14)
N3 C26 C27 102.10(14)
C35 C26 C27 116.38(14)
O8 C27 C28 131.37(19)
O8 C27 C26 122.49(17)
C28 C27 C26 106.05(16)
C29 C28 C27 108.71(18)
C29 C28 H28A 125.6
C27 C28 H28A 125.6
C28 C29 N3 114.21(17)
C28 C29 H29A 122.9
N3 C29 H29A 122.9
O7 C30 H30A 109.5
O7 C30 H30B 109.5
H30A C30 H30B 109.5
O7 C30 H30C 109.5
H30A C30 H30C 109.5
H30B C30 H30C 109.5
N3 C31 C33 107.80(15)
N3 C31 C32 111.86(15)
C33 C31 C32 109.09(16)
N3 C31 C34 100.82(14)
C33 C31 C34 116.04(16)
C32 C31 C34 111.00(15)
C31 C32 H32A 109.5
C31 C32 H32B 109.5
H32A C32 H32B 109.5
C31 C32 H32C 109.5
H32A C32 H32C 109.5
H32B C32 H32C 109.5
C31 C33 H33A 109.5
C31 C33 H33B 109.5
H33A C33 H33B 109.5
C31 C33 H33C 109.5
H33A C33 H33C 109.5
H33B C33 H33C 109.5
C39 C34 C31 116.25(15)
C39 C34 C35 117.04(15)
C31 C34 C35 106.90(14)
C39 C34 H34A 105.1
C31 C34 H34A 105.1
C35 C34 H34A 105.1
C40 C35 C36 109.47(14)
C40 C35 C26 105.90(14)
C36 C35 C26 119.59(14)
C40 C35 C34 107.48(14)
C36 C35 C34 110.00(14)
C26 C35 C34 103.70(14)
O12 C36 C37 111.40(14)
O12 C36 C46 109.65(13)
C37 C36 C46 100.69(14)
O12 C36 C35 110.04(14)
C37 C36 C35 103.93(14)
C46 C36 C35 120.47(14)
C38 C37 C45 123.35(17)
C38 C37 C36 124.84(17)
C45 C37 C36 111.51(16)
C37 C38 C42 116.68(18)
C37 C38 C39 114.93(16)
C42 C38 C39 128.38(17)
C38 C39 C34 111.01(15)
C38 C39 H39A 109.4
C34 C39 H39A 109.4
C38 C39 H39B 109.4
C34 C39 H39B 109.4
H39A C39 H39B 108.0
O10 C40 O9 123.19(17)
O10 C40 C35 124.75(17)
O9 C40 C35 111.95(15)
O9 C41 H41A 109.5
O9 C41 H41B 109.5
H41A C41 H41B 109.5
O9 C41 H41C 109.5
H41A C41 H41C 109.5
H41B C41 H41C 109.5
C43 C42 C38 120.22(18)
C43 C42 H42A 119.9
C38 C42 H42A 119.9
C42 C43 C44 122.28(19)
C42 C43 H43A 118.9
C44 C43 H43A 118.9
C45 C44 C43 116.91(19)
C45 C44 H44A 121.5
C43 C44 H44A 121.5
C44 C45 C37 120.50(18)
C44 C45 N4 131.03(18)
C37 C45 N4 108.43(16)
O11 C46 N4 124.48(17)
O11 C46 C36 127.59(16)
N4 C46 C36 107.50(15)
N4 C47 H47A 109.5
N4 C47 H47B 109.5
H47A C47 H47B 109.5
N4 C47 H47C 109.5
H47A C47 H47C 109.5
H47B C47 H47C 109.5
Si2 C48 H48A 109.5
Si2 C48 H48B 109.5
H48A C48 H48B 109.5
Si2 C48 H48C 109.5
H48A C48 H48C 109.5
H48B C48 H48C 109.5
Si2 C49 H49A 109.5
Si2 C49 H49B 109.5
H49A C49 H49B 109.5
Si2 C49 H49C 109.5
H49A C49 H49C 109.5
H49B C49 H49C 109.5
Si2 C50 H50A 109.5
Si2 C50 H50B 109.5
H50A C50 H50B 109.5
Si2 C50 H50C 109.5
H50A C50 H50C 109.5
H50B C50 H50C 109.5

loop_
_geom_bond_atom_site_label_1
_geom_bond_atom_site_label_2
_geom_bond_distance
Si1 O6 1.6436(14)
Si1 C23 1.843(2)
Si1 C25 1.850(2)
Si1 C24 1.855(2)
Si2 O12 1.6567(13)
Si2 C50 1.854(2)
Si2 C48 1.855(2)
Si2 C49 1.856(2)
O1 C1 1.406(2)
O1 C5 1.427(2)
O2 C2 1.219(3)
O3 C15 1.335(2)
O3 C16 1.441(3)
O4 C15 1.198(2)
O5 C21 1.213(2)
O6 C11 1.417(2)
O7 C26 1.403(2)
O7 C30 1.427(2)
O8 C27 1.221(2)
O9 C40 1.332(2)
O9 C41 1.438(2)
O10 C40 1.202(2)
O11 C46 1.210(2)
O12 C36 1.419(2)
N1 C4 1.366(3)
N1 C1 1.457(2)
N1 C6 1.476(3)
N2 C21 1.380(3)
N2 C20 1.404(3)
N2 C22 1.449(3)
N3 C29 1.372(2)
N3 C26 1.474(2)
N3 C31 1.483(2)
N4 C46 1.373(2)
N4 C45 1.413(2)
N4 C47 1.446(2)
C1 C2 1.575(3)
C1 C10 1.583(3)
C2 C3 1.433(3)
C3 C4 1.355(3)
C3 H3A 0.9500
C4 H4A 0.9500
C5 H5A 0.9800
C5 H5B 0.9800
C5 H5C 0.9800
C6 C7 1.518(3)
C6 C8 1.525(3)
C6 C9 1.560(3)
C7 H7A 0.9800
C7 H7B 0.9800
C7 H7C 0.9800
C8 H8A 0.9800
C8 H8B 0.9800
C8 H8C 0.9800
C9 C14 1.553(3)
C9 C10 1.596(3)
C9 H9A 1.0000
C10 C15 1.536(3)
C10 C11 1.553(3)
C11 C12 1.487(3)
C11 C21 1.555(3)
C12 C13 1.366(3)
C12 C20 1.387(3)
C13 C17 1.399(3)
C13 C14 1.509(3)
C14 H14A 0.9900
C14 H14B 0.9900
C16 H16A 0.9800
C16 H16B 0.9800
C16 H16C 0.9800
C17 C18 1.398(3)
C17 H17A 0.9500
C18 C19 1.389(3)
C18 H18A 0.9500
C19 C20 1.381(3)
C19 H19A 0.9500
C22 H22A 0.9800
C22 H22B 0.9800
C22 H22C 0.9800
C23 H23A 0.9800
C23 H23B 0.9800
C23 H23C 0.9800
C24 H24A 0.9800
C24 H24B 0.9800
C24 H24C 0.9800
C25 H25A 0.9800
C25 H25B 0.9800
C25 H25C 0.9800
C26 C35 1.577(2)
C26 C27 1.582(3)
C27 C28 1.426(3)
C28 C29 1.353(3)
C28 H28A 0.9500
C29 H29A 0.9500
C30 H30A 0.9800
C30 H30B 0.9800
C30 H30C 0.9800
C31 C33 1.525(3)
C31 C32 1.525(3)
C31 C34 1.552(3)
C32 H32A 0.9800
C32 H32B 0.9800
C32 H32C 0.9800
C33 H33A 0.9800
C33 H33B 0.9800
C33 H33C 0.9800
C34 C39 1.543(3)
C34 C35 1.581(2)
C34 H34A 1.0000
C35 C40 1.540(3)
C35 C36 1.574(2)
C36 C37 1.494(2)
C36 C46 1.571(2)
C37 C38 1.377(3)
C37 C45 1.381(3)
C38 C42 1.398(3)
C38 C39 1.505(3)
C39 H39A 0.9900
C39 H39B 0.9900
C41 H41A 0.9800
C41 H41B 0.9800
C41 H41C 0.9800
C42 C43 1.388(3)
C42 H42A 0.9500
C43 C44 1.401(3)
C43 H43A 0.9500
C44 C45 1.379(3)
C44 H44A 0.9500
C47 H47A 0.9800
C47 H47B 0.9800
C47 H47C 0.9800
C48 H48A 0.9800
C48 H48B 0.9800
C48 H48C 0.9800
C49 H49A 0.9800
C49 H49B 0.9800
C49 H49C 0.9800
C50 H50A 0.9800
C50 H50B 0.9800
C50 H50C 0.9800

loop_
_geom_torsion_atom_site_label_1
_geom_torsion_atom_site_label_2
_geom_torsion_atom_site_label_3
_geom_torsion_atom_site_label_4
_geom_torsion
C23 Si1 O6 C11 -131.9(2)
C25 Si1 O6 C11 109.2(2)
C24 Si1 O6 C11 -11.1(2)
C50 Si2 O12 C36 -156.27(17)
C48 Si2 O12 C36 -38.75(19)
C49 Si2 O12 C36 86.99(18)
C5 O1 C1 N1 -53.3(2)
C5 O1 C1 C2 59.7(2)
C5 O1 C1 C10 -168.93(17)
C4 N1 C1 O1 118.33(18)
C6 N1 C1 O1 -91.8(2)
C4 N1 C1 C2 1.4(2)
C6 N1 C1 C2 151.28(16)
C4 N1 C1 C10 -122.82(17)
C6 N1 C1 C10 27.1(2)
O1 C1 C2 O2 57.3(2)
N1 C1 C2 O2 177.08(19)
C10 C1 C2 O2 -69.0(3)
O1 C1 C2 C3 -118.81(18)
N1 C1 C2 C3 1.0(2)
C10 C1 C2 C3 114.88(19)
O2 C2 C3 C4 -178.7(2)
C1 C2 C3 C4 -3.0(2)
C2 C3 C4 N1 4.2(3)
C1 N1 C4 C3 -3.6(2)
C6 N1 C4 C3 -147.6(2)
C4 N1 C6 C7 -10.2(3)
C1 N1 C6 C7 -153.16(17)
C4 N1 C6 C8 -129.8(2)
C1 N1 C6 C8 87.21(19)
C4 N1 C6 C9 108.2(2)
C1 N1 C6 C9 -34.8(2)
N1 C6 C9 C14 159.05(16)
C7 C6 C9 C14 -82.2(2)
C8 C6 C9 C14 42.5(3)
N1 C6 C9 C10 27.21(19)
C7 C6 C9 C10 145.94(17)
C8 C6 C9 C10 -89.4(2)
O1 C1 C10 C15 -129.04(16)
N1 C1 C10 C15 109.87(17)
C2 C1 C10 C15 -3.0(2)
O1 C1 C10 C11 -8.4(2)
N1 C1 C10 C11 -129.54(17)
C2 C1 C10 C11 117.6(2)
O1 C1 C10 C9 113.99(17)
N1 C1 C10 C9 -7.11(19)
C2 C1 C10 C9 -120.01(18)
C14 C9 C10 C15 102.3(2)
C6 C9 C10 C15 -126.62(17)
C14 C9 C10 C11 -15.3(2)
C6 C9 C10 C11 115.78(17)
C14 C9 C10 C1 -143.85(17)
C6 C9 C10 C1 -12.76(19)
Si1 O6 C11 C12 80.3(2)
Si1 O6 C11 C10 -163.68(15)
Si1 O6 C11 C21 -30.1(3)
C15 C10 C11 O6 175.05(15)
C1 C10 C11 O6 54.8(2)
C9 C10 C11 O6 -65.00(19)
C15 C10 C11 C12 -67.46(19)
C1 C10 C11 C12 172.27(16)
C9 C10 C11 C12 52.49(19)
C15 C10 C11 C21 46.3(2)
C1 C10 C11 C21 -74.0(2)
C9 C10 C11 C21 166.20(15)
O6 C11 C12 C13 67.0(2)
C10 C11 C12 C13 -50.6(2)
C21 C11 C12 C13 -176.40(19)
O6 C11 C12 C20 -111.33(18)
C10 C11 C12 C20 130.99(17)
C21 C11 C12 C20 5.2(2)
C20 C12 C13 C17 2.2(3)
C11 C12 C13 C17 -176.00(19)
C20 C12 C13 C14 179.38(19)
C11 C12 C13 C14 1.2(3)
C12 C13 C14 C9 40.8(2)
C17 C13 C14 C9 -142.3(2)
C6 C9 C14 C13 -158.74(17)
C10 C9 C14 C13 -32.1(2)
C16 O3 C15 O4 -10.0(3)
C16 O3 C15 C10 166.83(18)
C11 C10 C15 O4 -17.5(3)
C1 C10 C15 O4 110.7(2)
C9 C10 C15 O4 -136.7(2)
C11 C10 C15 O3 165.75(16)
C1 C10 C15 O3 -66.0(2)
C9 C10 C15 O3 46.6(2)
C12 C13 C17 C18 -0.6(3)
C14 C13 C17 C18 -177.4(2)
C13 C17 C18 C19 -0.6(4)
C17 C18 C19 C20 0.4(4)
C18 C19 C20 C12 1.1(3)
C18 C19 C20 N2 179.9(2)
C13 C12 C20 C19 -2.5(3)
C11 C12 C20 C19 175.90(19)
C13 C12 C20 N2 178.45(19)
C11 C12 C20 N2 -3.2(2)
C21 N2 C20 C19 -179.7(2)
C22 N2 C20 C19 0.5(4)
C21 N2 C20 C12 -0.7(2)
C22 N2 C20 C12 179.39(19)
C20 N2 C21 O5 177.20(19)
C22 N2 C21 O5 -2.9(3)
C20 N2 C21 C11 4.1(2)
C22 N2 C21 C11 -176.04(17)
O6 C11 C21 O5 -63.0(3)
C12 C11 C21 O5 -178.3(2)
C10 C11 C21 O5 65.2(3)
O6 C11 C21 N2 109.81(18)
C12 C11 C21 N2 -5.49(19)
C10 C11 C21 N2 -122.03(18)
C30 O7 C26 N3 -56.8(2)
C30 O7 C26 C35 -173.44(15)
C30 O7 C26 C27 57.3(2)
C29 N3 C26 O7 125.29(16)
C31 N3 C26 O7 -94.49(17)
C29 N3 C26 C35 -115.75(16)
C31 N3 C26 C35 24.47(18)
C29 N3 C26 C27 6.15(18)
C31 N3 C26 C27 146.37(14)
O7 C26 C27 O8 52.6(2)
N3 C26 C27 O8 173.60(17)
C35 C26 C27 O8 -72.6(2)
O7 C26 C27 C28 -124.23(16)
N3 C26 C27 C28 -3.25(18)
C35 C26 C27 C28 110.54(18)
O8 C27 C28 C29 -177.3(2)
C26 C27 C28 C29 -0.8(2)
C27 C28 C29 N3 5.2(2)
C26 N3 C29 C28 -7.5(2)
C31 N3 C29 C28 -141.76(18)
C29 N3 C31 C33 -139.78(18)
C26 N3 C31 C33 87.25(17)
C29 N3 C31 C32 -19.9(2)
C26 N3 C31 C32 -152.83(16)
C29 N3 C31 C34 98.16(19)
C26 N3 C31 C34 -34.81(18)
N3 C31 C34 C39 163.62(15)
C33 C31 C34 C39 47.5(2)
C32 C31 C34 C39 -77.7(2)
N3 C31 C34 C35 30.81(17)
C33 C31 C34 C35 -85.28(18)
C32 C31 C34 C35 149.46(16)
O7 C26 C35 C40 -128.26(15)
N3 C26 C35 C40 109.90(15)
C27 C26 C35 C40 -2.2(2)
O7 C26 C35 C36 -4.2(2)
N3 C26 C35 C36 -126.02(16)
C27 C26 C35 C36 121.89(17)
O7 C26 C35 C34 118.73(15)
N3 C26 C35 C34 -3.11(17)
C27 C26 C35 C34 -115.19(16)
C39 C34 C35 C40 98.30(18)
C31 C34 C35 C40 -129.32(15)
C39 C34 C35 C36 -20.8(2)
C31 C34 C35 C36 111.57(16)
C39 C34 C35 C26 -149.84(15)
C31 C34 C35 C26 -17.46(18)
Si2 O12 C36 C37 95.84(17)
Si2 O12 C36 C46 -14.7(2)
Si2 O12 C36 C35 -149.44(13)
C40 C35 C36 O12 178.54(13)
C26 C35 C36 O12 56.2(2)
C34 C35 C36 O12 -63.57(17)
C40 C35 C36 C37 -62.07(17)
C26 C35 C36 C37 175.59(15)
C34 C35 C36 C37 55.82(17)
C40 C35 C36 C46 49.5(2)
C26 C35 C36 C46 -72.8(2)
C34 C35 C36 C46 167.39(15)
O12 C36 C37 C38 70.5(2)
C46 C36 C37 C38 -173.34(17)
C35 C36 C37 C38 -48.0(2)
O12 C36 C37 C45 -115.68(17)
C46 C36 C37 C45 0.52(19)
C35 C36 C37 C45 125.87(16)
C45 C37 C38 C42 2.5(3)
C36 C37 C38 C42 175.65(18)
C45 C37 C38 C39 -176.83(17)
C36 C37 C38 C39 -3.7(3)
C37 C38 C39 C34 44.1(2)
C42 C38 C39 C34 -135.2(2)
C31 C34 C39 C38 -157.86(15)
C35 C34 C39 C38 -29.9(2)
C41 O9 C40 O10 3.4(3)
C41 O9 C40 C35 -172.97(16)
C36 C35 C40 O10 147.04(18)
C26 C35 C40 O10 -82.8(2)
C34 C35 C40 O10 27.6(2)
C36 C35 C40 O9 -36.7(2)
C26 C35 C40 O9 93.48(17)
C34 C35 C40 O9 -156.17(15)
C37 C38 C42 C43 -0.9(3)
C39 C38 C42 C43 178.3(2)
C38 C42 C43 C44 -0.7(3)
C42 C43 C44 C45 0.7(3)
C43 C44 C45 C37 0.9(3)
C43 C44 C45 N4 -176.9(2)
C38 C37 C45 C44 -2.5(3)
C36 C37 C45 C44 -176.51(17)
C38 C37 C45 N4 175.63(17)
C36 C37 C45 N4 1.7(2)
C46 N4 C45 C44 174.4(2)
C47 N4 C45 C44 -3.4(3)
C46 N4 C45 C37 -3.5(2)
C47 N4 C45 C37 178.65(18)
C45 N4 C46 O11 176.77(17)
C47 N4 C46 O11 -5.4(3)
C45 N4 C46 C36 3.8(2)
C47 N4 C46 C36 -178.34(17)
O12 C36 C46 O11 -57.7(2)
C37 C36 C46 O11 -175.24(18)
C35 C36 C46 O11 71.5(2)
O12 C36 C46 N4 114.92(16)
C37 C36 C46 N4 -2.58(18)
C35 C36 C46 N4 -115.87(17)
